data_4511067
loop_
_publ_author_name
'Xue, Ming'
'Zhu, Guangshan'
'Ding, Hong'
'Wu, Lei'
'Zhao, Xiaojun'
'Jin, Zhao'
'Qiu, Shilun'

_publ_section_title
;
 Six Three-Dimensional Metal&#x2212;Organic Frameworks with (3,4)-,
 (4,5)-, and (3,4,5)-Connected Nets Based on Mixed Ligands: Synthesis,
 Structures, and Adsorption Properties
;
_journal_issue 3
_journal_name_full 'Crystal Growth &amp; Design'
_journal_page_first 1481
_journal_paper_doi 10.1021/cg8009546
_journal_volume 9
_journal_year 2009
_chemical_formula_moiety 'C27 H21 Cd2 N5 O12'
_chemical_formula_sum 'C27 H21 Cd2 N5 O12'
_chemical_formula_weight 832.29
_chemical_melting_point ?
_chemical_name_systematic
; 
 ? 
;
_space_group_IT_number 14
_symmetry_cell_setting monoclinic
_symmetry_space_group_name_Hall '-P 2ybc'
_symmetry_space_group_name_H-M 'P 1 21/c 1'
_atom_sites_solution_hydrogens geom
_atom_sites_solution_primary direct
_atom_sites_solution_secondary difmap
_audit_creation_method SHELXL-97
_cell_angle_alpha 90.00
_cell_angle_beta 90.00
_cell_angle_gamma 90.00
_cell_formula_units_Z 4
_cell_length_a 7.5770(14)
_cell_length_b 27.320(5)
_cell_length_c 15.071(3)
_cell_measurement_temperature 293(2)
_cell_volume 3119.8(10)
_computing_cell_refinement 'Bruker SMART'
_computing_data_collection 'Bruker SMART'
_computing_data_reduction 'Bruker SMART'
_computing_molecular_graphics SHELXP-97
_computing_publication_material SHELXTL
_computing_structure_refinement 'SHELXL-97 (Sheldrick, 1997)'
_computing_structure_solution 'SHELXS-97 (Sheldrick, 1990)'
_diffrn_ambient_temperature 293(2)
_diffrn_detector_area_resol_mean 9.00cm
_diffrn_measured_fraction_theta_full 0.999
_diffrn_measured_fraction_theta_max 0.999
_diffrn_measurement_device_type 'CCD area detector'
_diffrn_measurement_method 'phi and omega scans'
_diffrn_radiation_monochromator graphite
_diffrn_radiation_source 'fine-focus sealed tube'
_diffrn_radiation_type MoK\a
_diffrn_radiation_wavelength 0.71073
_diffrn_reflns_av_R_equivalents 0.0852
_diffrn_reflns_av_sigmaI/netI 0.0623
_diffrn_reflns_limit_h_max 8
_diffrn_reflns_limit_h_min -9
_diffrn_reflns_limit_k_max 32
_diffrn_reflns_limit_k_min -26
_diffrn_reflns_limit_l_max 15
_diffrn_reflns_limit_l_min -17
_diffrn_reflns_number 16188
_diffrn_reflns_theta_full 25.00
_diffrn_reflns_theta_max 25.00
_diffrn_reflns_theta_min 1.49
_diffrn_standards_decay_% none
_diffrn_standards_interval_count none
_diffrn_standards_interval_time none
_diffrn_standards_number none
_exptl_absorpt_coefficient_mu 1.432
_exptl_absorpt_correction_type none
_exptl_crystal_colour colorless
_exptl_crystal_density_diffrn 1.772
_exptl_crystal_density_meas ?
_exptl_crystal_density_method 'not measured'
_exptl_crystal_description block
_exptl_crystal_F_000 1640
_exptl_crystal_size_max 0.36
_exptl_crystal_size_mid 0.22
_exptl_crystal_size_min 0.13
_refine_diff_density_max 1.423
_refine_diff_density_min -0.747
_refine_diff_density_rms 0.151
_refine_ls_extinction_method none
_refine_ls_goodness_of_fit_ref 1.009
_refine_ls_hydrogen_treatment mixed
_refine_ls_matrix_type full
_refine_ls_number_parameters 417
_refine_ls_number_reflns 5476
_refine_ls_number_restraints 18
_refine_ls_restrained_S_all 1.012
_refine_ls_R_factor_all 0.0658
_refine_ls_R_factor_gt 0.0571
_refine_ls_shift/su_max 0.001
_refine_ls_shift/su_mean 0.000
_refine_ls_structure_factor_coef Fsqd
_refine_ls_weighting_details 'calc w=1/[\s^2^(Fo^2^)+(0.0828P)^2^+13.6153P] where P=(Fo^2^+2Fc^2^)/3'
_refine_ls_weighting_scheme calc
_refine_ls_wR_factor_gt 0.1452
_refine_ls_wR_factor_ref 0.1546
_reflns_number_gt 4895
_reflns_number_total 5476
_reflns_threshold_expression >2sigma(I)
_cod_data_source_file cg8009546_si_001.cif
_cod_data_source_block JUC-68
_cod_depositor_comments
;
The following automatic conversions were performed:

'_chemical_melting_point' value 'not measured' was changed to '?' -
the value is undefined or not given.

Automatic conversion script
Id: cif_fix_values 2281 2013-09-26 08:29:07Z andrius 

The following automatic conversions were performed:

'_exptl_crystal_density_meas' value 'none' was changed to '?' - the
value is perceived as not measured.

Automatic conversion script
Id: cif_fix_values 3008 2015-01-20 13:52:24Z robertas 
;
_cod_original_cell_volume 3119.7(10)
_cod_original_sg_symbol_H-M P2(1)/c
_cod_database_code 4511067

loop_
_symmetry_equiv_pos_as_xyz
'x, y, z'
'-x, y+1/2, -z+1/2'
'-x, -y, -z'
'x, -y-1/2, z-1/2'

loop_
_atom_site_label
_atom_site_type_symbol
_atom_site_fract_x
_atom_site_fract_y
_atom_site_fract_z
_atom_site_U_iso_or_equiv
_atom_site_adp_type
_atom_site_occupancy
_atom_site_symmetry_multiplicity
_atom_site_calc_flag
_atom_site_refinement_flags
Cd1 Cd 0.38348(6) 0.338401(18) 0.25529(3) 0.02988(18) Uani 1 1 d .
Cd2 Cd 0.23655(6) 0.405691(18) -0.16995(3) 0.02674(17) Uani 1 1 d .
O1 O 0.4730(8) 0.2535(2) 0.2198(5) 0.0606(17) Uani 1 1 d .
O2 O 0.6134(8) 0.2932(2) 0.3237(4) 0.0571(16) Uani 1 1 d .
O3 O 0.4309(8) 0.1625(2) 0.3431(5) 0.0618(18) Uani 1 1 d .
O4 O 0.5013(8) 0.1071(3) 0.2469(6) 0.077(2) Uani 1 1 d .
O5 O 0.1317(6) 0.3328(2) 0.1834(4) 0.0442(13) Uani 1 1 d .
O6 O 0.1739(7) 0.4128(2) 0.1753(4) 0.0439(13) Uani 1 1 d .
O7 O 0.1442(6) 0.3836(2) -0.0261(3) 0.0405(12) Uani 1 1 d .
O8 O -0.0270(6) 0.43883(19) -0.0877(3) 0.0388(12) Uani 1 1 d .
O9 O 0.1980(12) 0.3282(4) 0.3794(5) 0.096(3) Uani 1 1 d .
O10 O 0.3656(7) 0.4739(2) -0.1043(4) 0.0476(14) Uani 1 1 d .
O11 O 0.2864(7) 0.4919(2) 0.0789(4) 0.0481(14) Uani 1 1 d .
O12 O 0.437(4) 0.3163(9) 0.5815(14) 0.327(15) Uani 1 1 d .
N1 N 1.0221(8) 0.1536(2) 0.2769(4) 0.0364(14) Uani 1 1 d .
N2 N -0.4078(7) 0.3667(2) 0.1516(4) 0.0309(13) Uani 1 1 d .
N3 N 0.4677(9) 0.4044(2) 0.3429(4) 0.0431(16) Uani 1 1 d .
N4 N 0.1432(8) 0.4483(2) -0.2963(4) 0.0379(14) Uani 1 1 d .
N5 N 0.059(2) 0.2789(5) 0.4758(7) 0.118(5) Uani 1 1 d U
C1 C 0.5953(9) 0.2575(3) 0.2742(6) 0.0392(18) Uani 1 1 d .
C2 C 0.7409(9) 0.2193(3) 0.2742(5) 0.0347(16) Uani 1 1 d .
C3 C 0.9149(9) 0.2348(3) 0.2693(6) 0.0428(19) Uani 1 1 d .
H3 H 0.9397 0.2680 0.2650 0.051 Uiso 1 1 calc R
C4 C 1.0501(9) 0.2019(3) 0.2706(5) 0.0396(18) Uani 1 1 d .
H4 H 1.1655 0.2134 0.2670 0.048 Uiso 1 1 calc R
C5 C 0.8546(9) 0.1383(3) 0.2766(5) 0.0357(17) Uani 1 1 d .
H5 H 0.8335 0.1048 0.2763 0.043 Uiso 1 1 calc R
C6 C 0.7124(9) 0.1692(3) 0.2768(5) 0.0351(17) Uani 1 1 d .
C7 C 0.5323(10) 0.1454(3) 0.2889(6) 0.046(2) Uani 1 1 d .
C8 C 0.0854(8) 0.3757(3) 0.1620(4) 0.0301(15) Uani 1 1 d .
C9 C -0.0992(8) 0.3798(2) 0.1236(4) 0.0279(14) Uani 1 1 d .
C10 C -0.2385(8) 0.3660(3) 0.1772(5) 0.0295(15) Uani 1 1 d .
H10 H -0.2132 0.3556 0.2346 0.035 Uiso 1 1 calc R
C11 C -0.4424(9) 0.3821(3) 0.0697(5) 0.0352(16) Uani 1 1 d .
H11 H -0.5590 0.3827 0.0505 0.042 Uiso 1 1 calc R
C12 C -0.3122(9) 0.3973(3) 0.0126(5) 0.0327(16) Uani 1 1 d .
H12 H -0.3421 0.4084 -0.0438 0.039 Uiso 1 1 calc R
C13 C -0.1375(8) 0.3960(2) 0.0381(4) 0.0261(14) Uani 1 1 d .
C14 C 0.0039(9) 0.4079(3) -0.0288(4) 0.0304(15) Uani 1 1 d .
C15 C 0.5144(13) 0.3954(3) 0.4272(6) 0.058(2) Uani 1 1 d .
H15 H 0.5362 0.3632 0.4441 0.070 Uiso 1 1 calc R
C16 C 0.5313(13) 0.4318(4) 0.4896(6) 0.058(2) Uani 1 1 d .
H16 H 0.5662 0.4241 0.5471 0.069 Uiso 1 1 calc R
C17 C 0.4964(9) 0.4800(3) 0.4670(5) 0.0384(17) Uani 1 1 d .
C18 C 0.4602(12) 0.4889(3) 0.3779(5) 0.049(2) Uani 1 1 d .
H18 H 0.4439 0.5208 0.3580 0.058 Uiso 1 1 calc R
C19 C 0.4488(12) 0.4507(3) 0.3197(5) 0.051(2) Uani 1 1 d .
H19 H 0.4264 0.4577 0.2603 0.061 Uiso 1 1 calc R
C20 C 0.0807(12) 0.4934(3) -0.2997(5) 0.048(2) Uani 1 1 d .
H20 H 0.0762 0.5116 -0.2475 0.058 Uiso 1 1 calc R
C21 C 0.0223(12) 0.5147(3) -0.3765(5) 0.049(2) Uani 1 1 d .
H21 H -0.0221 0.5464 -0.3750 0.059 Uiso 1 1 calc R
C22 C 0.0284(9) 0.4892(3) -0.4580(5) 0.0358(16) Uani 1 1 d .
C23 C 0.0962(12) 0.4423(3) -0.4526(5) 0.050(2) Uani 1 1 d .
H23 H 0.1037 0.4231 -0.5034 0.060 Uiso 1 1 calc R
C24 C 0.1525(13) 0.4240(3) -0.3725(5) 0.051(2) Uani 1 1 d .
H24 H 0.2002 0.3927 -0.3716 0.061 Uiso 1 1 calc R
C25 C 0.185(3) 0.2934(7) 0.4144(11) 0.124(6) Uani 1 1 d U
H25 H 0.2715 0.2702 0.4014 0.149 Uiso 1 1 calc R
C26 C 0.024(5) 0.2347(8) 0.5174(17) 0.271(15) Uani 1 1 d U
H26A H 0.0259 0.2088 0.4744 0.406 Uiso 1 1 calc R
H26B H -0.0909 0.2360 0.5446 0.406 Uiso 1 1 calc R
H26C H 0.1113 0.2287 0.5620 0.406 Uiso 1 1 calc R
C27 C -0.091(2) 0.3164(8) 0.4951(12) 0.147(7) Uani 1 1 d .
H27A H -0.0657 0.3332 0.5497 0.220 Uiso 1 1 calc R
H27B H -0.2013 0.2996 0.5000 0.220 Uiso 1 1 calc R
H27C H -0.0966 0.3397 0.4475 0.220 Uiso 1 1 calc R

loop_
_atom_site_aniso_label
_atom_site_aniso_U_11
_atom_site_aniso_U_22
_atom_site_aniso_U_33
_atom_site_aniso_U_23
_atom_site_aniso_U_13
_atom_site_aniso_U_12
Cd1 0.0173(3) 0.0378(3) 0.0345(3) 0.0019(2) -0.0030(2) 0.00074(19)
Cd2 0.0175(3) 0.0343(3) 0.0285(3) 0.0027(2) -0.00125(19) 0.00089(19)
O1 0.036(3) 0.055(4) 0.091(5) 0.004(3) -0.026(3) 0.011(3)
O2 0.048(4) 0.053(4) 0.071(4) 0.001(3) -0.007(3) 0.015(3)
O3 0.025(3) 0.081(5) 0.079(5) 0.002(4) 0.007(3) -0.008(3)
O4 0.034(3) 0.066(4) 0.131(7) -0.016(5) 0.004(4) -0.021(3)
O5 0.024(3) 0.049(3) 0.060(4) 0.011(3) -0.017(2) 0.000(2)
O6 0.029(3) 0.047(3) 0.056(3) 0.006(3) -0.014(2) -0.011(2)
O7 0.026(3) 0.055(3) 0.041(3) 0.006(3) 0.005(2) 0.007(2)
O8 0.031(3) 0.049(3) 0.037(3) 0.012(2) 0.002(2) 0.000(2)
O9 0.088(6) 0.132(8) 0.068(5) 0.029(5) 0.010(4) -0.043(6)
O10 0.040(3) 0.051(3) 0.052(3) -0.006(3) 0.001(3) -0.013(3)
O11 0.035(3) 0.044(3) 0.066(4) 0.005(3) 0.001(3) -0.006(2)
O12 0.53(5) 0.26(2) 0.190(18) 0.031(16) -0.10(2) -0.04(3)
N1 0.023(3) 0.037(4) 0.048(4) 0.000(3) -0.005(3) -0.003(3)
N2 0.019(3) 0.042(3) 0.032(3) 0.009(3) -0.002(2) 0.001(2)
N3 0.040(4) 0.047(4) 0.043(4) -0.008(3) -0.003(3) 0.003(3)
N4 0.035(3) 0.043(4) 0.036(3) 0.005(3) -0.001(3) 0.005(3)
N5 0.174(13) 0.107(9) 0.073(7) 0.012(6) 0.029(8) -0.045(9)
C1 0.026(4) 0.036(4) 0.055(5) 0.013(4) 0.001(3) 0.001(3)
C2 0.024(4) 0.042(4) 0.039(4) 0.009(3) -0.001(3) 0.002(3)
C3 0.030(4) 0.036(4) 0.063(5) 0.014(4) -0.006(4) -0.006(3)
C4 0.019(3) 0.040(4) 0.060(5) -0.003(4) -0.005(3) -0.004(3)
C5 0.021(3) 0.034(4) 0.052(4) 0.003(3) -0.009(3) -0.003(3)
C6 0.018(3) 0.040(4) 0.047(4) 0.011(3) -0.007(3) 0.001(3)
C7 0.018(4) 0.054(5) 0.067(6) 0.026(5) -0.008(4) -0.001(4)
C8 0.014(3) 0.049(5) 0.027(3) 0.006(3) 0.001(3) 0.003(3)
C9 0.018(3) 0.034(4) 0.032(4) 0.001(3) -0.006(3) 0.005(3)
C10 0.017(3) 0.038(4) 0.033(4) 0.007(3) -0.002(3) 0.003(3)
C11 0.017(3) 0.045(4) 0.043(4) 0.004(3) -0.007(3) 0.003(3)
C12 0.022(3) 0.046(4) 0.030(4) 0.002(3) -0.007(3) 0.004(3)
C13 0.023(3) 0.029(3) 0.026(3) 0.008(3) -0.001(3) 0.002(3)
C14 0.028(4) 0.036(4) 0.027(4) 0.000(3) -0.006(3) -0.003(3)
C15 0.077(7) 0.052(5) 0.045(5) -0.010(4) -0.019(5) 0.018(5)
C16 0.068(6) 0.065(6) 0.040(5) -0.010(4) -0.021(4) 0.024(5)
C17 0.029(4) 0.049(5) 0.038(4) -0.008(3) 0.000(3) 0.000(3)
C18 0.061(5) 0.044(5) 0.040(4) 0.005(4) -0.004(4) -0.012(4)
C19 0.068(6) 0.049(5) 0.036(4) -0.003(4) -0.012(4) -0.003(4)
C20 0.059(5) 0.049(5) 0.036(4) -0.003(4) -0.003(4) 0.014(4)
C21 0.063(5) 0.049(5) 0.034(4) 0.009(4) 0.001(4) 0.023(4)
C22 0.026(4) 0.046(4) 0.035(4) 0.001(3) -0.002(3) -0.001(3)
C23 0.066(6) 0.049(5) 0.036(4) 0.004(4) -0.011(4) 0.002(4)
C24 0.073(6) 0.037(4) 0.044(5) 0.008(4) -0.007(4) 0.009(4)
C25 0.160(13) 0.119(11) 0.093(10) 0.004(9) -0.017(10) -0.038(10)
C26 0.49(4) 0.133(17) 0.19(2) 0.090(16) 0.06(2) -0.06(2)
C27 0.138(16) 0.170(18) 0.133(15) -0.040(14) 0.004(12) 0.032(14)

loop_
_atom_type_symbol
_atom_type_description
_atom_type_scat_dispersion_real
_atom_type_scat_dispersion_imag
_atom_type_scat_source
C C 0.0033 0.0016 'International Tables Vol C Tables 4.2.6.8 and 6.1.1.4'
H H 0.0000 0.0000 'International Tables Vol C Tables 4.2.6.8 and 6.1.1.4'
N N 0.0061 0.0033 'International Tables Vol C Tables 4.2.6.8 and 6.1.1.4'
O O 0.0106 0.0060 'International Tables Vol C Tables 4.2.6.8 and 6.1.1.4'
Cd Cd -0.8075 1.2024 'International Tables Vol C Tables 4.2.6.8 and 6.1.1.4'

loop_
_geom_angle_atom_site_label_1
_geom_angle_atom_site_label_2
_geom_angle_atom_site_label_3
_geom_angle
_geom_angle_site_symmetry_1
_geom_angle_site_symmetry_3
O5 Cd1 N3 124.9(2) . .
O5 Cd1 N2 106.2(2) . 1_655
N3 Cd1 N2 86.4(2) . 1_655
O5 Cd1 O9 82.3(3) . .
N3 Cd1 O9 78.7(3) . .
N2 Cd1 O9 165.1(3) 1_655 .
O5 Cd1 O2 144.6(2) . .
N3 Cd1 O2 87.4(2) . .
N2 Cd1 O2 88.1(2) 1_655 .
O9 Cd1 O2 91.8(3) . .
O5 Cd1 O1 93.8(2) . .
N3 Cd1 O1 140.7(2) . .
N2 Cd1 O1 88.9(2) 1_655 .
O9 Cd1 O1 103.0(3) . .
O2 Cd1 O1 53.4(2) . .
O10 Cd2 N4 94.3(2) . .
O10 Cd2 O7 86.49(19) . .
N4 Cd2 O7 141.81(19) . .
O10 Cd2 O3 109.4(2) . 4_565
N4 Cd2 O3 130.0(2) . 4_565
O7 Cd2 O3 84.7(2) . 4_565
O10 Cd2 O4 89.3(2) . 4_565
N4 Cd2 O4 84.3(2) . 4_565
O7 Cd2 O4 133.9(2) . 4_565
O3 Cd2 O4 53.9(2) 4_565 4_565
O10 Cd2 N1 162.8(2) . 4_465
N4 Cd2 N1 82.0(2) . 4_465
O7 Cd2 N1 86.2(2) . 4_465
O3 Cd2 N1 85.4(2) 4_565 4_465
O4 Cd2 N1 106.9(2) 4_565 4_465
O10 Cd2 O8 80.56(18) . .
N4 Cd2 O8 88.98(19) . .
O7 Cd2 O8 53.42(17) . .
O3 Cd2 O8 136.9(2) 4_565 .
O4 Cd2 O8 167.3(2) 4_565 .
N1 Cd2 O8 82.62(19) 4_465 .
O10 Cd2 C7 99.3(2) . 4_565
N4 Cd2 C7 108.6(3) . 4_565
O7 Cd2 C7 108.9(2) . 4_565
O3 Cd2 C7 26.6(3) 4_565 4_565
O4 Cd2 C7 27.3(3) 4_565 4_565
N1 Cd2 C7 97.7(2) 4_465 4_565
O8 Cd2 C7 162.3(2) . 4_565
C1 O1 Cd1 88.7(5) . .
C1 O2 Cd1 93.8(5) . .
C7 O3 Cd2 91.9(6) . 4_566
C7 O4 Cd2 90.9(5) . 4_566
C8 O5 Cd1 107.6(4) . .
C14 O7 Cd2 94.9(4) . .
C14 O8 Cd2 87.6(4) . .
C25 O9 Cd1 122.5(14) . .
C5 N1 C4 117.3(6) . .
C5 N1 Cd2 115.3(5) . 4_666
C4 N1 Cd2 125.0(5) . 4_666
C11 N2 C10 117.5(6) . .
C11 N2 Cd1 126.0(4) . 1_455
C10 N2 Cd1 116.5(4) . 1_455
C19 N3 C15 117.1(7) . .
C19 N3 Cd1 124.2(5) . .
C15 N3 Cd1 118.0(6) . .
C20 N4 C24 116.8(7) . .
C20 N4 Cd2 127.1(5) . .
C24 N4 Cd2 116.1(5) . .
C26 N5 C25 133(2) . .
C26 N5 C27 110.6(18) . .
C25 N5 C27 116.0(15) . .
O2 C1 O1 123.5(7) . .
O2 C1 C2 117.5(7) . .
O1 C1 C2 118.7(8) . .
C3 C2 C6 116.7(7) . .
C3 C2 C1 118.8(7) . .
C6 C2 C1 124.4(6) . .
C4 C3 C2 120.9(7) . .
N1 C4 C3 122.1(7) . .
N1 C5 C6 123.7(7) . .
C5 C6 C2 119.1(6) . .
C5 C6 C7 116.3(7) . .
C2 C6 C7 124.3(7) . .
O3 C7 O4 123.1(8) . .
O3 C7 C6 118.8(8) . .
O4 C7 C6 117.8(8) . .
O3 C7 Cd2 61.5(4) . 4_566
O4 C7 Cd2 61.8(4) . 4_566
C6 C7 Cd2 171.0(5) . 4_566
O6 C8 O5 124.7(6) . .
O6 C8 C9 120.2(6) . .
O5 C8 C9 114.9(6) . .
C10 C9 C13 117.9(6) . .
C10 C9 C8 117.4(6) . .
C13 C9 C8 124.6(6) . .
N2 C10 C9 123.9(6) . .
N2 C11 C12 122.4(6) . .
C11 C12 C13 120.5(6) . .
C12 C13 C9 117.8(6) . .
C12 C13 C14 119.4(6) . .
C9 C13 C14 122.6(6) . .
O8 C14 O7 122.8(6) . .
O8 C14 C13 119.2(6) . .
O7 C14 C13 117.9(6) . .
N3 C15 C16 122.7(9) . .
C15 C16 C17 120.1(8) . .
C16 C17 C18 116.2(7) . .
C16 C17 C17 122.1(9) . 3_666
C18 C17 C17 121.7(9) . 3_666
C19 C18 C17 119.8(8) . .
N3 C19 C18 123.7(8) . .
N4 C20 C21 122.9(8) . .
C20 C21 C22 121.0(8) . .
C23 C22 C21 114.7(7) . .
C23 C22 C22 122.3(9) . 3_564
C21 C22 C22 123.0(9) . 3_564
C24 C23 C22 120.3(8) . .
N4 C24 C23 124.2(8) . .
O9 C25 N5 129(2) . .

loop_
_geom_bond_atom_site_label_1
_geom_bond_atom_site_label_2
_geom_bond_distance
_geom_bond_site_symmetry_2
Cd1 O5 2.199(5) .
Cd1 N3 2.323(6) .
Cd1 N2 2.354(5) 1_655
Cd1 O9 2.356(8) .
Cd1 O2 2.372(6) .
Cd1 O1 2.476(6) .
Cd2 O10 2.326(5) .
Cd2 N4 2.341(6) .
Cd2 O7 2.357(5) .
Cd2 O3 2.384(6) 4_565
Cd2 O4 2.391(7) 4_565
Cd2 N1 2.430(6) 4_465
Cd2 O8 2.518(5) .
Cd2 C7 2.712(8) 4_565
O1 C1 1.242(9) .
O2 C1 1.234(10) .
O3 C7 1.215(11) .
O3 Cd2 2.384(6) 4_566
O4 C7 1.244(11) .
O4 Cd2 2.391(7) 4_566
O5 C8 1.265(9) .
O6 C8 1.231(9) .
O7 C14 1.253(8) .
O8 C14 1.248(8) .
O9 C25 1.093(17) .
N1 C5 1.336(9) .
N1 C4 1.341(9) .
N1 Cd2 2.430(6) 4_666
N2 C11 1.329(9) .
N2 C10 1.340(8) .
N2 Cd1 2.354(5) 1_455
N3 C19 1.321(11) .
N3 C15 1.341(11) .
N4 C20 1.323(10) .
N4 C24 1.328(10) .
N5 C26 1.39(2) .
N5 C25 1.392(19) .
N5 C27 1.55(2) .
C1 C2 1.519(10) .
C2 C3 1.386(10) .
C2 C6 1.388(11) .
C3 C4 1.362(10) .
C5 C6 1.369(10) .
C6 C7 1.523(10) .
C7 Cd2 2.712(8) 4_566
C8 C9 1.518(9) .
C9 C10 1.382(9) .
C9 C13 1.394(9) .
C11 C12 1.373(10) .
C12 C13 1.379(9) .
C13 C14 1.507(9) .
C15 C16 1.376(12) .
C16 C17 1.385(12) .
C17 C18 1.392(11) .
C17 C17 1.479(15) 3_666
C18 C19 1.367(12) .
C20 C21 1.370(11) .
C21 C22 1.413(11) .
C22 C23 1.383(11) .
C22 C22 1.460(14) 3_564
C23 C24 1.374(11) .
